data_4343077
loop_
_publ_author_name
'Camp, Cl\'ement'
'Chatelain, Lucile'
'Mougel, Victor'
'P\'ecaut, Jacques'
'Mazzanti, Marinella'

_publ_section_title
;
 Ferrocene-Based Tetradentate Schiff Bases as Supporting Ligands in
 Uranium Chemistry.
;
_journal_issue 12
_journal_name_full 'Inorganic chemistry'
_journal_page_first 5774
_journal_page_last 5783
_journal_paper_doi 10.1021/acs.inorgchem.5b00467
_journal_volume 54
_journal_year 2015
_chemical_formula_sum 'C123 H121 Fe2 K2 N11 O16 U'
_chemical_formula_weight 2437.24
_chemical_name_systematic
; 
 ? 
;
_space_group_IT_number 2
_symmetry_cell_setting triclinic
_symmetry_space_group_name_Hall '-P 1'
_symmetry_space_group_name_H-M 'P -1'
_atom_sites_solution_hydrogens geom
_atom_sites_solution_primary direct
_atom_sites_solution_secondary difmap
_audit_creation_method SHELXL-97
_cell_angle_alpha 111.275(3)
_cell_angle_beta 109.039(3)
_cell_angle_gamma 105.703(3)
_cell_formula_units_Z 1
_cell_length_a 14.5470(5)
_cell_length_b 15.1229(5)
_cell_length_c 15.6904(5)
_cell_measurement_reflns_used 13005
_cell_measurement_temperature 150(2)
_cell_measurement_theta_max 32.4984
_cell_measurement_theta_min 3.5663
_cell_volume 2728.0(2)
_computing_cell_refinement
;
CrysAlisPro, Agilent Technologies,
Version 1.171.36.20 (release 27-06-2012 CrysAlis171 .NET)
(compiled Jul 11 2012,15:38:31)
;
_computing_data_collection
;
CrysAlisPro, Agilent Technologies,
Version 1.171.36.20 (release 27-06-2012 CrysAlis171 .NET)
(compiled Jul 11 2012,15:38:31)
;
_computing_data_reduction
;
CrysAlisPro, Agilent Technologies,
Version 1.171.36.20 (release 27-06-2012 CrysAlis171 .NET)
(compiled Jul 11 2012,15:38:31)
;
_computing_structure_refinement 'SHELXL-97 (Sheldrick, 1997)'
_computing_structure_solution 'SHELXS-97 (Sheldrick, 1990)'
_diffrn_ambient_temperature 150(2)
_diffrn_detector_area_resol_mean 15.9653
_diffrn_measured_fraction_theta_full 0.998
_diffrn_measured_fraction_theta_max 0.998
_diffrn_measurement_details
;
  1 omega  -25.00   68.00   1.0000    4.0000
omega____ theta____ kappa____ phi______ frames
    -       25.8739  -99.0000 -180.0000 93

  2 omega    5.00   68.00   1.0000    4.0000
omega____ theta____ kappa____ phi______ frames
    -       25.8739  -99.0000   90.0000 63

  3 omega  -19.00   68.00   1.0000    4.0000
omega____ theta____ kappa____ phi______ frames
    -       25.8739  -99.0000  -30.0000 87

  4 omega  -41.00   92.00   1.0000    4.0000
omega____ theta____ kappa____ phi______ frames
    -       25.8739    0.0000  -30.0000 133

  5 omega  -47.00    3.00   1.0000    4.0000
omega____ theta____ kappa____ phi______ frames
    -      -27.4364  -77.0000 -180.0000 50

  6 omega  -98.00    3.00   1.0000    4.0000
omega____ theta____ kappa____ phi______ frames
    -      -27.4364  -77.0000  120.0000 101

  7 omega  -98.00    3.00   1.0000    4.0000
omega____ theta____ kappa____ phi______ frames
    -      -27.4364  -77.0000    0.0000 101

  8 omega  -51.00   41.00   1.0000    4.0000
omega____ theta____ kappa____ phi______ frames
    -      -27.4364   37.0000  -90.0000 92

  9 omega  -65.00    3.00   1.0000    4.0000
omega____ theta____ kappa____ phi______ frames
    -      -27.4364  -77.0000  -90.0000 68

 10 omega  -98.00  -68.00   1.0000    4.0000
omega____ theta____ kappa____ phi______ frames
    -      -27.4364  -77.0000 -180.0000 30

 11 omega  -98.00    3.00   1.0000    4.0000
omega____ theta____ kappa____ phi______ frames
    -      -27.4364  -77.0000  -60.0000 101

 12 omega  -96.00   -6.00   1.0000    4.0000
omega____ theta____ kappa____ phi______ frames
    -      -27.4364  -57.0000   30.0000 90

;
_diffrn_measurement_device_type 'Xcalibur, Sapphire3'
_diffrn_measurement_method '\w scans'
_diffrn_radiation_monochromator graphite
_diffrn_radiation_source 'fine-focus sealed tube'
_diffrn_radiation_type MoK\a
_diffrn_radiation_wavelength 0.71073
_diffrn_reflns_av_R_equivalents 0.0763
_diffrn_reflns_av_sigmaI/netI 0.0817
_diffrn_reflns_limit_h_max 20
_diffrn_reflns_limit_h_min -20
_diffrn_reflns_limit_k_max 21
_diffrn_reflns_limit_k_min -21
_diffrn_reflns_limit_l_max 22
_diffrn_reflns_limit_l_min -22
_diffrn_reflns_number 65344
_diffrn_reflns_theta_full 30.51
_diffrn_reflns_theta_max 30.51
_diffrn_reflns_theta_min 3.57
_exptl_absorpt_coefficient_mu 1.892
_exptl_absorpt_correction_T_max 0.8305
_exptl_absorpt_correction_T_min 0.2770
_exptl_absorpt_correction_type multi-scan
_exptl_absorpt_process_details
;
CrysAlisPro, Agilent Technologies,
Version 1.171.36.20 (release 27-06-2012 CrysAlis171 .NET)
(compiled Jul 11 2012,15:38:31)
Empirical absorption correction using spherical harmonics,
 implemented in SCALE3 ABSPACK scaling algorithm.
;
_exptl_crystal_colour 'dark red'
_exptl_crystal_density_diffrn 1.484
_exptl_crystal_density_method 'not measured'
_exptl_crystal_description needle
_exptl_crystal_F_000 1246
_exptl_crystal_size_max 0.91
_exptl_crystal_size_mid 0.59
_exptl_crystal_size_min 0.10
_refine_diff_density_max 2.109
_refine_diff_density_min -1.086
_refine_diff_density_rms 0.108
_refine_ls_extinction_method none
_refine_ls_goodness_of_fit_ref 1.040
_refine_ls_hydrogen_treatment constr
_refine_ls_matrix_type full
_refine_ls_number_parameters 700
_refine_ls_number_reflns 16651
_refine_ls_number_restraints 0
_refine_ls_restrained_S_all 1.040
_refine_ls_R_factor_all 0.1151
_refine_ls_R_factor_gt 0.0633
_refine_ls_shift/su_max 0.017
_refine_ls_shift/su_mean 0.001
_refine_ls_structure_factor_coef Fsqd
_refine_ls_weighting_details 'calc w=1/[\s^2^(Fo^2^)+(0.0612P)^2^+2.4440P] where P=(Fo^2^+2Fc^2^)/3'
_refine_ls_weighting_scheme calc
_refine_ls_wR_factor_gt 0.1285
_refine_ls_wR_factor_ref 0.1499
_reflns_number_gt 10674
_reflns_number_total 16651
_reflns_threshold_expression >2sigma(I)
_cod_data_source_file ic5b00467_si_002.cif
_cod_data_source_block 6
_cod_depositor_comments 'Adding full bibliography for 4343074--4343078.cif.'
_cod_original_cell_volume 2727.99(15)
_cod_database_code 4343077

loop_
_symmetry_equiv_pos_as_xyz
'x, y, z'
'-x, -y, -z'

loop_
_atom_site_label
_atom_site_type_symbol
_atom_site_fract_x
_atom_site_fract_y
_atom_site_fract_z
_atom_site_U_iso_or_equiv
_atom_site_adp_type
_atom_site_occupancy
_atom_site_symmetry_multiplicity
_atom_site_calc_flag
_atom_site_refinement_flags
_atom_site_disorder_assembly
_atom_site_disorder_group
U1 U 0.5000 1.0000 0.5000 0.04203(10) Uani 1 2 d S . .
Fe1 Fe 0.64586(5) 0.74873(5) 0.52160(4) 0.03832(16) Uani 1 1 d . . .
N1 N 0.4614(3) 0.7752(3) 0.5748(3) 0.0433(9) Uani 1 1 d . . .
H1 H 0.4695 0.8266 0.6306 0.052 Uiso 1 1 calc R . .
N2 N 0.4921(3) 0.8300(3) 0.4279(3) 0.0351(8) Uani 1 1 d . . .
O1 O 0.4294(3) 0.9557(2) 0.5953(2) 0.0458(8) Uani 1 1 d . . .
O2 O 0.3330(2) 0.9035(2) 0.3681(2) 0.0415(7) Uani 1 1 d . . .
C1 C 0.3289(4) 0.8890(4) 0.5627(3) 0.0417(11) Uani 1 1 d . . .
C2 C 0.2613(5) 0.9272(4) 0.5916(4) 0.0517(13) Uani 1 1 d . . .
H2 H 0.2881 1.0007 0.6364 0.062 Uiso 1 1 calc R . .
C3 C 0.1556(5) 0.8597(5) 0.5562(5) 0.0625(15) Uani 1 1 d . . .
H3 H 0.1103 0.8869 0.5773 0.075 Uiso 1 1 calc R . .
C4 C 0.1151(5) 0.7529(5) 0.4902(5) 0.0627(15) Uani 1 1 d . . .
H4 H 0.0414 0.7068 0.4636 0.075 Uiso 1 1 calc R . .
C5 C 0.1831(4) 0.7132(4) 0.4630(4) 0.0546(14) Uani 1 1 d . . .
H5 H 0.1553 0.6395 0.4182 0.066 Uiso 1 1 calc R . .
C6 C 0.2908(4) 0.7793(4) 0.5000(3) 0.0433(11) Uani 1 1 d . . .
C7 C 0.3647(4) 0.7310(3) 0.4764(3) 0.0412(10) Uani 1 1 d . . .
H7 H 0.3262 0.6541 0.4523 0.049 Uiso 1 1 calc R . .
C8 C 0.5410(4) 0.7402(3) 0.5844(3) 0.0411(11) Uani 1 1 d . . .
C9 C 0.6517(4) 0.8046(4) 0.6634(3) 0.0476(12) Uani 1 1 d . . .
H9 H 0.6833 0.8809 0.7164 0.057 Uiso 1 1 calc R . .
C10 C 0.7092(5) 0.7415(4) 0.6546(4) 0.0503(12) Uani 1 1 d . . .
H10 H 0.7877 0.7656 0.7001 0.060 Uiso 1 1 calc R . .
C11 C 0.6356(5) 0.6393(4) 0.5701(4) 0.0538(13) Uani 1 1 d . . .
H11 H 0.6527 0.5780 0.5448 0.065 Uiso 1 1 calc R . .
C12 C 0.5326(4) 0.6388(4) 0.5266(4) 0.0469(12) Uani 1 1 d . . .
H12 H 0.4652 0.5769 0.4650 0.056 Uiso 1 1 calc R . .
C13 C 0.6906(4) 0.8780(3) 0.5050(3) 0.0413(11) Uani 1 1 d . . .
H13 H 0.7177 0.9523 0.5602 0.050 Uiso 1 1 calc R . .
C14 C 0.7566(4) 0.8267(4) 0.4894(4) 0.0468(11) Uani 1 1 d . . .
H14 H 0.8372 0.8583 0.5308 0.056 Uiso 1 1 calc R . .
C15 C 0.6877(4) 0.7214(4) 0.4059(4) 0.0498(12) Uani 1 1 d . . .
H15 H 0.7113 0.6660 0.3779 0.060 Uiso 1 1 calc R . .
C16 C 0.5795(4) 0.7090(4) 0.3698(3) 0.0438(11) Uani 1 1 d . . .
H16 H 0.5138 0.6424 0.3121 0.053 Uiso 1 1 calc R . .
C17 C 0.5788(4) 0.8069(3) 0.4308(3) 0.0376(10) Uani 1 1 d . . .
C18 C 0.3905(4) 0.7370(3) 0.3874(3) 0.0398(10) Uani 1 1 d . . .
H18 H 0.4053 0.6748 0.3586 0.048 Uiso 1 1 calc R . .
C19 C 0.2970(3) 0.7215(3) 0.2959(3) 0.0361(9) Uani 1 1 d . . .
C20 C 0.2328(4) 0.6203(4) 0.2095(4) 0.0443(11) Uani 1 1 d . . .
H20 H 0.2469 0.5635 0.2125 0.053 Uiso 1 1 calc R . .
C21 C 0.1495(4) 0.5994(4) 0.1198(4) 0.0542(13) Uani 1 1 d . . .
H21 H 0.1084 0.5297 0.0620 0.065 Uiso 1 1 calc R . .
C22 C 0.1266(4) 0.6809(4) 0.1150(4) 0.0532(13) Uani 1 1 d . . .
H22 H 0.0685 0.6674 0.0544 0.064 Uiso 1 1 calc R . .
C23 C 0.1892(4) 0.7825(4) 0.1994(4) 0.0440(11) Uani 1 1 d . . .
H23 H 0.1742 0.8387 0.1955 0.053 Uiso 1 1 calc R . .
C24 C 0.2741(4) 0.8041(3) 0.2905(3) 0.0369(10) Uani 1 1 d . . .
K1 K 0.55497(9) 0.25245(8) 0.06874(7) 0.0422(2) Uani 1 1 d . . .
O31 O 0.5105(4) 0.4006(3) 0.2023(3) 0.0623(11) Uani 1 1 d . . .
O32 O 0.4508(3) 0.3704(3) 0.0172(3) 0.0559(9) Uani 1 1 d . . .
O33 O 0.5010(3) 0.2321(3) -0.1211(2) 0.0468(8) Uani 1 1 d . . .
O34 O 0.6118(3) 0.1253(2) -0.0560(2) 0.0454(8) Uani 1 1 d . . .
O35 O 0.6855(3) 0.1669(3) 0.1345(3) 0.0557(9) Uani 1 1 d . . .
O36 O 0.6419(4) 0.3110(3) 0.2712(3) 0.0672(11) Uani 1 1 d . . .
C31 C 0.4067(6) 0.3873(4) 0.1510(5) 0.0614(16) Uani 1 1 d . . .
C32 C 0.3355(8) 0.3857(5) 0.1924(7) 0.085(2) Uani 1 1 d . . .
H32 H 0.3580 0.3971 0.2611 0.102 Uiso 1 1 calc R . .
C33 C 0.2313(9) 0.3673(6) 0.1320(11) 0.114(4) Uani 1 1 d . . .
H33 H 0.1813 0.3643 0.1588 0.137 Uiso 1 1 calc R . .
C34 C 0.2000(7) 0.3533(6) 0.0342(10) 0.102(3) Uani 1 1 d . . .
H34 H 0.1284 0.3410 -0.0066 0.123 Uiso 1 1 calc R . .
C35 C 0.2720(6) 0.3571(5) -0.0059(7) 0.080(2) Uani 1 1 d . . .
H35 H 0.2503 0.3492 -0.0733 0.096 Uiso 1 1 calc R . .
C36 C 0.3748(5) 0.3723(4) 0.0518(5) 0.0604(15) Uani 1 1 d . . .
C37 C 0.4166(6) 0.3445(6) -0.0896(5) 0.0708(17) Uani 1 1 d . . .
H37A H 0.4054 0.4027 -0.0991 0.085 Uiso 1 1 calc R . .
H37B H 0.3474 0.2793 -0.1357 0.085 Uiso 1 1 calc R . .
C38 C 0.5020(5) 0.3285(5) -0.1160(4) 0.0611(15) Uani 1 1 d . . .
H38A H 0.4877 0.3247 -0.1837 0.073 Uiso 1 1 calc R . .
H38B H 0.5737 0.3884 -0.0624 0.073 Uiso 1 1 calc R . .
C39 C 0.5689(4) 0.2027(4) -0.1615(4) 0.0500(12) Uani 1 1 d . . .
H39A H 0.6440 0.2599 -0.1182 0.060 Uiso 1 1 calc R . .
H39B H 0.5429 0.1912 -0.2331 0.060 Uiso 1 1 calc R . .
C40 C 0.5672(4) 0.1037(4) -0.1617(3) 0.0505(12) Uani 1 1 d . . .
H40A H 0.4919 0.0471 -0.2026 0.061 Uiso 1 1 calc R . .
H40B H 0.6107 0.0797 -0.1935 0.061 Uiso 1 1 calc R . .
C41 C 0.6310(4) 0.0477(4) -0.0375(4) 0.0438(11) Uani 1 1 d . . .
C42 C 0.6142(5) -0.0468(4) -0.1126(5) 0.0577(14) Uani 1 1 d . . .
H42 H 0.5843 -0.0641 -0.1834 0.069 Uiso 1 1 calc R . .
C43 C 0.6415(5) -0.1169(4) -0.0839(6) 0.0739(19) Uani 1 1 d . . .
H43 H 0.6311 -0.1819 -0.1352 0.089 Uiso 1 1 calc R . .
C44 C 0.6826(5) -0.0932(5) 0.0167(7) 0.0752(19) Uani 1 1 d . . .
H44 H 0.7017 -0.1413 0.0352 0.090 Uiso 1 1 calc R . .
C45 C 0.6973(4) 0.0000(4) 0.0928(5) 0.0559(14) Uani 1 1 d . . .
H45 H 0.7245 0.0151 0.1629 0.067 Uiso 1 1 calc R . .
C46 C 0.6717(4) 0.0713(4) 0.0658(4) 0.0503(12) Uani 1 1 d . . .
C47 C 0.7206(6) 0.1917(5) 0.2409(4) 0.0740(18) Uani 1 1 d . . .
H47A H 0.7885 0.1849 0.2682 0.089 Uiso 1 1 calc R . .
H47B H 0.6646 0.1424 0.2459 0.089 Uiso 1 1 calc R . .
C48 C 0.7393(7) 0.3035(6) 0.3028(4) 0.085(2) Uani 1 1 d . . .
H48A H 0.7714 0.3255 0.3775 0.102 Uiso 1 1 calc R . .
H48B H 0.7909 0.3516 0.2928 0.102 Uiso 1 1 calc R . .
C49 C 0.6508(7) 0.4095(5) 0.3386(4) 0.078(2) Uani 1 1 d . . .
H49A H 0.7030 0.4678 0.3392 0.094 Uiso 1 1 calc R . .
H49B H 0.6777 0.4210 0.4102 0.094 Uiso 1 1 calc R . .
C50 C 0.5439(7) 0.4088(5) 0.3022(5) 0.079(2) Uani 1 1 d . . .
H50A H 0.4908 0.3481 0.2979 0.095 Uiso 1 1 calc R . .
H50B H 0.5477 0.4747 0.3517 0.095 Uiso 1 1 calc R . .
N61 N 0.7412(4) 0.4250(4) 0.1335(4) 0.0656(13) Uani 1 1 d . . .
C61 C 0.7600(6) 0.5221(5) 0.1928(5) 0.0725(18) Uani 1 1 d . . .
H61 H 0.7029 0.5304 0.2062 0.087 Uiso 1 1 calc R . .
C62 C 0.8484(8) 0.6084(6) 0.2354(6) 0.098(3) Uani 1 1 d . . .
H62 H 0.8544 0.6756 0.2774 0.118 Uiso 1 1 calc R . .
C63 C 0.9335(7) 0.5990(7) 0.2173(6) 0.100(3) Uani 1 1 d . . .
H63 H 0.9996 0.6595 0.2467 0.120 Uiso 1 1 calc R . .
C64 C 0.9194(6) 0.5017(7) 0.1569(6) 0.097(3) Uani 1 1 d . . .
H64 H 0.9749 0.4918 0.1412 0.117 Uiso 1 1 calc R . .
C65 C 0.8231(6) 0.4165(6) 0.1182(5) 0.083(2) Uani 1 1 d . . .
H65 H 0.8151 0.3477 0.0783 0.099 Uiso 1 1 calc R . .
N62 N 0.8451(5) 0.9125(5) 0.2426(5) 0.0860(18) Uani 1 1 d . . .
C66 C 0.8662(6) 0.8960(5) 0.3215(5) 0.0709(17) Uani 1 1 d . . .
H66 H 0.8141 0.8872 0.3455 0.085 Uiso 1 1 calc R . .
C67 C 0.9586(6) 0.8907(5) 0.3709(5) 0.0765(19) Uani 1 1 d . . .
H67 H 0.9687 0.8758 0.4262 0.092 Uiso 1 1 calc R . .
C68 C 1.0357(6) 0.9067(5) 0.3417(6) 0.086(2) Uani 1 1 d . . .
H68 H 1.1009 0.9031 0.3752 0.104 Uiso 1 1 calc R . .
C69 C 1.0174(6) 0.9280(6) 0.2633(6) 0.084(2) Uani 1 1 d . . .
H69 H 1.0707 0.9413 0.2413 0.101 Uiso 1 1 calc R . .
C70 C 0.9234(7) 0.9303(6) 0.2164(6) 0.086(2) Uani 1 1 d . . .
H70 H 0.9124 0.9456 0.1612 0.103 Uiso 1 1 calc R . .
N63 N 0.9039(9) 0.6615(12) 0.5833(12) 0.192(5) Uani 1 1 d . . .
C71 C 0.8907(12) 0.5852(10) 0.6099(11) 0.190(7) Uani 1 1 d . . .
H71 H 0.8445 0.5138 0.5565 0.229 Uiso 1 1 calc R . .
C72 C 0.9354(15) 0.6037(11) 0.6991(13) 0.229(10) Uani 1 1 d . . .
H72 H 0.9296 0.5446 0.7092 0.275 Uiso 1 1 calc R . .
C73 C 0.9933(11) 0.7017(13) 0.7862(12) 0.166(5) Uani 1 1 d . . .
H73 H 1.0138 0.7102 0.8537 0.199 Uiso 1 1 calc R . .
C74 C 1.0197(10) 0.7852(11) 0.7714(13) 0.152(5) Uani 1 1 d . . .
H74 H 1.0672 0.8552 0.8274 0.183 Uiso 1 1 calc R . .
C75 C 0.9725(12) 0.7623(14) 0.6679(15) 0.156(5) Uani 1 1 d . . .
H75 H 0.9885 0.8197 0.6547 0.188 Uiso 1 1 calc R . .
C76 C 0.9096(10) 0.9117(9) 0.9514(8) 0.135(4) Uani 1 1 d . . .
H76 H 0.8433 0.8497 0.9167 0.161 Uiso 1 1 calc R A 1
C77 C 1.0035(9) 0.9101(9) 1.0010(9) 0.136(4) Uani 1 1 d . . .
H77 H 1.0029 0.8464 0.9991 0.163 Uiso 1 1 calc R . .
N64 N 0.9083(9) 1.0083(11) 0.9502(9) 0.158(4) Uani 0.50 1 d P . 1
C78 C 0.9083(9) 1.0083(11) 0.9502(9) 0.158(4) Uani 0.50 1 d P . 2
H78 H 0.8422 1.0087 0.9133 0.190 Uiso 0.50 1 calc PR . 2

loop_
_atom_site_aniso_label
_atom_site_aniso_U_11
_atom_site_aniso_U_22
_atom_site_aniso_U_33
_atom_site_aniso_U_23
_atom_site_aniso_U_13
_atom_site_aniso_U_12
U1 0.05513(18) 0.03387(13) 0.02451(12) 0.01208(10) 0.01748(11) 0.00816(11)
Fe1 0.0509(4) 0.0331(3) 0.0271(3) 0.0160(3) 0.0180(3) 0.0128(3)
N1 0.059(3) 0.042(2) 0.0269(18) 0.0178(16) 0.0223(18) 0.0169(19)
N2 0.0324(19) 0.0376(18) 0.0288(17) 0.0202(15) 0.0112(15) 0.0056(15)
O1 0.059(2) 0.0350(16) 0.0394(17) 0.0179(14) 0.0278(16) 0.0114(15)
O2 0.0430(18) 0.0380(16) 0.0326(16) 0.0131(13) 0.0144(14) 0.0142(14)
C1 0.053(3) 0.044(2) 0.034(2) 0.026(2) 0.024(2) 0.016(2)
C2 0.065(4) 0.060(3) 0.047(3) 0.038(3) 0.028(3) 0.031(3)
C3 0.068(4) 0.082(4) 0.059(3) 0.047(3) 0.033(3) 0.042(3)
C4 0.044(3) 0.080(4) 0.059(3) 0.041(3) 0.020(3) 0.016(3)
C5 0.054(3) 0.054(3) 0.045(3) 0.029(2) 0.019(2) 0.010(3)
C6 0.053(3) 0.047(3) 0.034(2) 0.028(2) 0.021(2) 0.016(2)
C7 0.052(3) 0.032(2) 0.036(2) 0.0196(19) 0.019(2) 0.011(2)
C8 0.056(3) 0.036(2) 0.027(2) 0.0181(18) 0.020(2) 0.011(2)
C9 0.063(3) 0.043(2) 0.027(2) 0.0158(19) 0.020(2) 0.014(2)
C10 0.065(3) 0.058(3) 0.034(2) 0.029(2) 0.023(2) 0.028(3)
C11 0.082(4) 0.050(3) 0.042(3) 0.031(2) 0.034(3) 0.030(3)
C12 0.065(3) 0.043(2) 0.036(2) 0.026(2) 0.027(2) 0.017(2)
C13 0.050(3) 0.034(2) 0.038(2) 0.0215(19) 0.021(2) 0.012(2)
C14 0.053(3) 0.045(3) 0.052(3) 0.030(2) 0.031(2) 0.019(2)
C15 0.069(4) 0.049(3) 0.041(3) 0.027(2) 0.032(3) 0.025(3)
C16 0.060(3) 0.040(2) 0.030(2) 0.0201(19) 0.023(2) 0.015(2)
C17 0.043(3) 0.033(2) 0.033(2) 0.0204(18) 0.0185(19) 0.0062(19)
C18 0.044(3) 0.032(2) 0.028(2) 0.0124(17) 0.0128(19) 0.0070(19)
C19 0.034(2) 0.038(2) 0.028(2) 0.0153(18) 0.0145(17) 0.0068(18)
C20 0.044(3) 0.038(2) 0.039(2) 0.015(2) 0.019(2) 0.008(2)
C21 0.044(3) 0.044(3) 0.040(3) 0.008(2) 0.010(2) 0.004(2)
C22 0.035(3) 0.061(3) 0.037(3) 0.012(2) 0.008(2) 0.012(2)
C23 0.040(3) 0.051(3) 0.039(2) 0.018(2) 0.021(2) 0.020(2)
C24 0.039(2) 0.037(2) 0.028(2) 0.0119(17) 0.0173(18) 0.0099(19)
K1 0.0561(6) 0.0500(6) 0.0279(5) 0.0212(4) 0.0227(4) 0.0268(5)
O31 0.109(3) 0.046(2) 0.051(2) 0.0268(17) 0.056(2) 0.034(2)
O32 0.078(3) 0.063(2) 0.061(2) 0.043(2) 0.045(2) 0.045(2)
O33 0.061(2) 0.061(2) 0.0359(17) 0.0321(16) 0.0285(16) 0.0310(17)
O34 0.061(2) 0.0463(18) 0.0295(15) 0.0163(14) 0.0223(15) 0.0262(16)
O35 0.075(3) 0.058(2) 0.0372(18) 0.0288(17) 0.0190(17) 0.0354(19)
O36 0.104(3) 0.063(2) 0.0292(18) 0.0226(17) 0.028(2) 0.035(2)
C31 0.091(5) 0.032(2) 0.082(4) 0.028(3) 0.061(4) 0.029(3)
C32 0.133(7) 0.045(3) 0.118(6) 0.040(4) 0.100(6) 0.042(4)
C33 0.129(8) 0.065(5) 0.200(12) 0.060(6) 0.128(9) 0.055(5)
C34 0.090(6) 0.065(4) 0.181(10) 0.058(6) 0.088(7) 0.048(4)
C35 0.089(5) 0.061(4) 0.121(6) 0.051(4) 0.061(5) 0.051(4)
C36 0.082(4) 0.042(3) 0.084(4) 0.038(3) 0.053(4) 0.036(3)
C37 0.097(5) 0.087(4) 0.066(4) 0.058(4) 0.042(4) 0.059(4)
C38 0.094(4) 0.073(4) 0.048(3) 0.047(3) 0.040(3) 0.046(3)
C39 0.057(3) 0.062(3) 0.032(2) 0.025(2) 0.025(2) 0.020(3)
C40 0.062(3) 0.054(3) 0.028(2) 0.014(2) 0.025(2) 0.019(2)
C41 0.040(3) 0.042(2) 0.055(3) 0.024(2) 0.026(2) 0.020(2)
C42 0.061(3) 0.042(3) 0.071(4) 0.020(3) 0.042(3) 0.020(3)
C43 0.077(4) 0.039(3) 0.114(6) 0.032(3) 0.057(4) 0.028(3)
C44 0.069(4) 0.058(4) 0.114(6) 0.055(4) 0.044(4) 0.031(3)
C45 0.045(3) 0.054(3) 0.081(4) 0.044(3) 0.027(3) 0.026(3)
C46 0.046(3) 0.050(3) 0.056(3) 0.032(3) 0.020(2) 0.020(2)
C47 0.093(5) 0.094(5) 0.045(3) 0.047(3) 0.022(3) 0.051(4)
C48 0.124(6) 0.082(4) 0.027(3) 0.026(3) 0.016(3) 0.043(4)
C49 0.135(7) 0.058(3) 0.028(3) 0.014(2) 0.038(3) 0.034(4)
C50 0.143(7) 0.058(3) 0.049(3) 0.022(3) 0.066(4) 0.042(4)
N61 0.060(3) 0.066(3) 0.058(3) 0.027(3) 0.026(2) 0.017(2)
C61 0.099(5) 0.057(4) 0.058(4) 0.034(3) 0.029(4) 0.034(4)
C62 0.108(7) 0.070(5) 0.077(5) 0.031(4) 0.025(5) 0.020(5)
C63 0.087(6) 0.084(5) 0.061(4) 0.038(4) 0.003(4) -0.014(4)
C64 0.063(4) 0.119(7) 0.066(4) 0.035(5) 0.028(4) 0.003(4)
C65 0.067(4) 0.081(5) 0.066(4) 0.018(4) 0.031(4) 0.014(4)
N62 0.104(5) 0.123(5) 0.090(4) 0.071(4) 0.064(4) 0.081(4)
C66 0.101(5) 0.072(4) 0.065(4) 0.038(3) 0.051(4) 0.051(4)
C67 0.085(5) 0.061(4) 0.059(4) 0.029(3) 0.017(4) 0.023(4)
C68 0.058(4) 0.064(4) 0.102(6) 0.044(4) 0.010(4) 0.009(3)
C69 0.077(5) 0.082(5) 0.105(6) 0.052(5) 0.046(4) 0.039(4)
C70 0.103(6) 0.112(6) 0.078(5) 0.059(5) 0.052(4) 0.065(5)
N63 0.115(8) 0.167(11) 0.228(14) 0.083(11) 0.046(9) 0.037(8)
C71 0.202(14) 0.091(8) 0.123(10) 0.034(7) -0.032(9) 0.022(8)
C72 0.265(19) 0.107(10) 0.140(13) 0.032(9) -0.033(13) 0.050(11)
C73 0.161(12) 0.153(12) 0.153(13) 0.071(11) 0.065(10) 0.048(10)
C74 0.115(9) 0.135(10) 0.180(14) 0.064(10) 0.079(10) 0.027(7)
C75 0.129(10) 0.194(15) 0.181(14) 0.112(13) 0.100(11) 0.058(10)
C76 0.130(10) 0.099(7) 0.102(7) 0.021(6) 0.060(7) -0.009(6)
C77 0.069(6) 0.117(8) 0.137(9) 0.034(7) 0.023(6) 0.003(6)
N64 0.114(8) 0.161(10) 0.126(8) 0.050(8) 0.045(7) 0.007(7)
C78 0.114(8) 0.161(10) 0.126(8) 0.050(8) 0.045(7) 0.007(7)

loop_
_atom_type_symbol
_atom_type_description
_atom_type_scat_dispersion_real
_atom_type_scat_dispersion_imag
_atom_type_scat_source
C C 0.0033 0.0016 'International Tables Vol C Tables 4.2.6.8 and 6.1.1.4'
H H 0.0000 0.0000 'International Tables Vol C Tables 4.2.6.8 and 6.1.1.4'
N N 0.0061 0.0033 'International Tables Vol C Tables 4.2.6.8 and 6.1.1.4'
O O 0.0106 0.0060 'International Tables Vol C Tables 4.2.6.8 and 6.1.1.4'
K K 0.2009 0.2494 'International Tables Vol C Tables 4.2.6.8 and 6.1.1.4'
Fe Fe 0.3463 0.8444 'International Tables Vol C Tables 4.2.6.8 and 6.1.1.4'
U U -9.6767 9.6646 'International Tables Vol C Tables 4.2.6.8 and 6.1.1.4'

loop_
_geom_angle_atom_site_label_1
_geom_angle_atom_site_label_2
_geom_angle_atom_site_label_3
_geom_angle
_geom_angle_site_symmetry_1
_geom_angle_site_symmetry_3
O2 U1 O2 180.000(1) . 2_676
O2 U1 O1 93.56(12) . 2_676
O2 U1 O1 86.44(12) 2_676 2_676
O2 U1 O1 86.44(12) . .
O2 U1 O1 93.56(12) 2_676 .
O1 U1 O1 180.000(2) 2_676 .
O2 U1 N2 102.51(12) . 2_676
O2 U1 N2 77.49(12) 2_676 2_676
O1 U1 N2 87.77(11) 2_676 2_676
O1 U1 N2 92.23(11) . 2_676
O2 U1 N2 77.49(12) . .
O2 U1 N2 102.51(12) 2_676 .
O1 U1 N2 92.23(11) 2_676 .
O1 U1 N2 87.77(11) . .
N2 U1 N2 180.000(1) 2_676 .
C13 Fe1 C16 68.74(18) . .
C13 Fe1 C15 68.70(19) . .
C16 Fe1 C15 40.9(2) . .
C13 Fe1 C9 104.46(19) . .
C16 Fe1 C9 152.8(2) . .
C15 Fe1 C9 163.1(2) . .
C13 Fe1 C14 40.7(2) . .
C16 Fe1 C14 68.6(2) . .
C15 Fe1 C14 40.8(2) . .
C9 Fe1 C14 124.2(2) . .
C13 Fe1 C10 126.8(2) . .
C16 Fe1 C10 161.8(2) . .
C15 Fe1 C10 130.2(2) . .
C9 Fe1 C10 41.0(2) . .
C14 Fe1 C10 115.6(2) . .
C13 Fe1 C12 148.9(2) . .
C16 Fe1 C12 103.57(19) . .
C15 Fe1 C12 125.9(2) . .
C9 Fe1 C12 68.05(19) . .
C14 Fe1 C12 166.0(2) . .
C10 Fe1 C12 68.2(2) . .
C13 Fe1 C11 166.3(2) . .
C16 Fe1 C11 123.1(2) . .
C15 Fe1 C11 114.8(2) . .
C9 Fe1 C11 68.3(2) . .
C14 Fe1 C11 133.1(2) . .
C10 Fe1 C11 40.2(2) . .
C12 Fe1 C11 40.8(2) . .
C13 Fe1 C17 41.25(17) . .
C16 Fe1 C17 41.51(18) . .
C15 Fe1 C17 69.8(2) . .
C9 Fe1 C17 116.0(2) . .
C14 Fe1 C17 69.47(19) . .
C10 Fe1 C17 156.3(2) . .
C12 Fe1 C17 112.95(19) . .
C11 Fe1 C17 152.2(2) . .
C13 Fe1 C8 114.27(19) . .
C16 Fe1 C8 116.2(2) . .
C15 Fe1 C8 156.0(2) . .
C9 Fe1 C8 40.81(19) . .
C14 Fe1 C8 153.35(19) . .
C10 Fe1 C8 68.8(2) . .
C12 Fe1 C8 40.27(18) . .
C11 Fe1 C8 68.4(2) . .
C17 Fe1 C8 96.45(18) . .
C8 N1 C7 123.2(4) . .
C8 N1 H1 118.4 . .
C7 N1 H1 118.4 . .
C17 N2 C18 114.0(4) . .
C17 N2 U1 126.3(3) . .
C18 N2 U1 119.1(3) . .
C1 O1 U1 127.7(3) . .
C24 O2 U1 136.7(3) . .
O1 C1 C2 119.7(4) . .
O1 C1 C6 120.6(4) . .
C2 C1 C6 119.7(5) . .
C3 C2 C1 120.8(5) . .
C3 C2 H2 119.6 . .
C1 C2 H2 119.6 . .
C2 C3 C4 120.3(6) . .
C2 C3 H3 119.8 . .
C4 C3 H3 119.8 . .
C3 C4 C5 119.5(5) . .
C3 C4 H4 120.3 . .
C5 C4 H4 120.3 . .
C6 C5 C4 121.2(5) . .
C6 C5 H5 119.4 . .
C4 C5 H5 119.4 . .
C5 C6 C1 118.4(5) . .
C5 C6 C7 119.2(4) . .
C1 C6 C7 122.3(4) . .
N1 C7 C6 107.4(4) . .
N1 C7 C18 113.7(4) . .
C6 C7 C18 116.5(4) . .
N1 C7 H7 106.2 . .
C6 C7 H7 106.2 . .
C18 C7 H7 106.2 . .
N1 C8 C12 129.7(4) . .
N1 C8 C9 123.6(4) . .
C12 C8 C9 106.6(5) . .
N1 C8 Fe1 129.6(3) . .
C12 C8 Fe1 68.9(3) . .
C9 C8 Fe1 68.4(3) . .
C10 C9 C8 108.6(4) . .
C10 C9 Fe1 69.8(3) . .
C8 C9 Fe1 70.8(2) . .
C10 C9 H9 125.7 . .
C8 C9 H9 125.7 . .
Fe1 C9 H9 125.7 . .
C11 C10 C9 107.8(5) . .
C11 C10 Fe1 70.0(3) . .
C9 C10 Fe1 69.2(3) . .
C11 C10 H10 126.1 . .
C9 C10 H10 126.1 . .
Fe1 C10 H10 126.1 . .
C10 C11 C12 107.9(5) . .
C10 C11 Fe1 69.7(3) . .
C12 C11 Fe1 69.5(3) . .
C10 C11 H11 126.0 . .
C12 C11 H11 126.0 . .
Fe1 C11 H11 126.0 . .
C8 C12 C11 109.1(5) . .
C8 C12 Fe1 70.8(3) . .
C11 C12 Fe1 69.7(3) . .
C8 C12 H12 125.5 . .
C11 C12 H12 125.5 . .
Fe1 C12 H12 125.5 . .
C14 C13 C17 109.9(4) . .
C14 C13 Fe1 70.3(3) . .
C17 C13 Fe1 70.5(2) . .
C14 C13 H13 125.0 . .
C17 C13 H13 125.0 . .
Fe1 C13 H13 125.0 . .
C13 C14 C15 107.9(5) . .
C13 C14 Fe1 69.0(3) . .
C15 C14 Fe1 69.4(3) . .
C13 C14 H14 126.0 . .
C15 C14 H14 126.0 . .
Fe1 C14 H14 126.0 . .
C16 C15 C14 107.7(5) . .
C16 C15 Fe1 69.2(3) . .
C14 C15 Fe1 69.8(3) . .
C16 C15 H15 126.1 . .
C14 C15 H15 126.1 . .
Fe1 C15 H15 126.1 . .
C15 C16 C17 109.5(4) . .
C15 C16 Fe1 69.9(3) . .
C17 C16 Fe1 70.3(2) . .
C15 C16 H16 125.3 . .
C17 C16 H16 125.3 . .
Fe1 C16 H16 125.3 . .
N2 C17 C13 124.9(4) . .
N2 C17 C16 129.9(4) . .
C13 C17 C16 105.0(4) . .
N2 C17 Fe1 123.9(3) . .
C13 C17 Fe1 68.3(2) . .
C16 C17 Fe1 68.2(2) . .
N2 C18 C19 113.3(3) . .
N2 C18 C7 112.7(3) . .
C19 C18 C7 115.1(4) . .
N2 C18 H18 104.8 . .
C19 C18 H18 104.8 . .
C7 C18 H18 104.8 . .
C20 C19 C24 117.8(4) . .
C20 C19 C18 118.4(4) . .
C24 C19 C18 123.7(4) . .
C21 C20 C19 122.7(5) . .
C21 C20 H20 118.7 . .
C19 C20 H20 118.7 . .
C20 C21 C22 119.3(5) . .
C20 C21 H21 120.3 . .
C22 C21 H21 120.3 . .
C21 C22 C23 119.4(5) . .
C21 C22 H22 120.3 . .
C23 C22 H22 120.3 . .
C22 C23 C24 121.4(5) . .
C22 C23 H23 119.3 . .
C24 C23 H23 119.3 . .
O2 C24 C19 121.9(4) . .
O2 C24 C23 118.7(4) . .
C19 C24 C23 119.3(4) . .
O36 K1 O33 168.16(12) . .
O36 K1 O35 63.15(12) . .
O33 K1 O35 118.22(11) . .
O36 K1 O34 119.70(12) . .
O33 K1 O34 62.02(10) . .
O35 K1 O34 56.72(10) . .
O36 K1 N61 83.33(14) . .
O33 K1 N61 85.00(13) . .
O35 K1 N61 87.08(14) . .
O34 K1 N61 89.41(14) . .
O36 K1 O32 113.90(12) . .
O33 K1 O32 62.71(10) . .
O35 K1 O32 170.88(12) . .
O34 K1 O32 124.69(10) . .
N61 K1 O32 83.95(14) . .
O36 K1 O31 60.49(13) . .
O33 K1 O31 116.66(11) . .
O35 K1 O31 123.63(12) . .
O34 K1 O31 175.04(11) . .
N61 K1 O31 85.69(14) . .
O32 K1 O31 54.03(11) . .
O36 K1 C44 102.21(18) . 2_655
O33 K1 C44 88.69(17) . 2_655
O35 K1 C44 107.46(15) . 2_655
O34 K1 C44 99.21(16) . 2_655
N61 K1 C44 165.43(17) . 2_655
O32 K1 C44 81.48(14) . 2_655
O31 K1 C44 85.44(17) . 2_655
O36 K1 C43 77.36(18) . 2_655
O33 K1 C43 113.54(17) . 2_655
O35 K1 C43 95.21(15) . 2_655
O34 K1 C43 111.03(13) . 2_655
N61 K1 C43 156.94(17) . 2_655
O32 K1 C43 92.39(15) . 2_655
O31 K1 C43 73.92(14) . 2_655
C44 K1 C43 24.87(18) 2_655 2_655
O36 K1 C48 22.53(16) . .
O33 K1 C48 151.67(17) . .
O35 K1 C48 43.88(14) . .
O34 K1 C48 98.67(15) . .
N61 K1 C48 73.65(17) . .
O32 K1 C48 130.87(15) . .
O31 K1 C48 80.69(16) . .
C44 K1 C48 116.1(2) 2_655 .
C43 K1 C48 92.2(2) 2_655 .
O36 K1 C38 147.61(14) . .
O33 K1 C38 23.21(12) . .
O35 K1 C38 134.67(13) . .
O34 K1 C38 82.31(12) . .
N61 K1 C38 72.78(15) . .
O32 K1 C38 43.34(12) . .
O31 K1 C38 95.49(12) . .
C44 K1 C38 96.61(18) 2_655 .
C43 K1 C38 119.04(19) 2_655 .
C48 K1 C38 146.40(17) . .
O36 K1 C39 152.97(14) . .
O33 K1 C39 21.97(11) . .
O35 K1 C39 97.00(12) . .
O34 K1 C39 42.58(11) . .
N61 K1 C39 77.18(14) . .
O32 K1 C39 82.68(12) . .
O31 K1 C39 134.98(12) . .
C44 K1 C39 101.27(18) 2_655 .
C43 K1 C39 125.05(17) 2_655 .
C48 K1 C39 131.15(17) . .
C38 K1 C39 39.74(13) . .
C31 O31 C50 117.0(5) . .
C31 O31 K1 110.8(3) . .
C50 O31 K1 113.3(4) . .
C36 O32 C37 116.9(5) . .
C36 O32 K1 112.2(3) . .
C37 O32 K1 111.8(3) . .
C39 O33 C38 111.7(4) . .
C39 O33 K1 112.8(3) . .
C38 O33 K1 108.7(3) . .
C41 O34 C40 117.5(4) . .
C41 O34 K1 118.6(3) . .
C40 O34 K1 116.0(3) . .
C46 O35 C47 117.7(4) . .
C46 O35 K1 119.4(3) . .
C47 O35 K1 114.7(3) . .
C48 O36 C49 112.7(5) . .
C48 O36 K1 109.8(3) . .
C49 O36 K1 116.1(3) . .
O31 C31 C36 115.3(5) . .
O31 C31 C32 124.0(7) . .
C36 C31 C32 120.7(7) . .
C33 C32 C31 119.0(8) . .
C33 C32 H32 120.5 . .
C31 C32 H32 120.5 . .
C34 C33 C32 120.3(8) . .
C34 C33 H33 119.8 . .
C32 C33 H33 119.8 . .
C33 C34 C35 120.4(9) . .
C33 C34 H34 119.8 . .
C35 C34 H34 119.8 . .
C36 C35 C34 120.1(8) . .
C36 C35 H35 120.0 . .
C34 C35 H35 120.0 . .
C35 C36 C31 119.4(6) . .
C35 C36 O32 125.1(6) . .
C31 C36 O32 115.5(6) . .
O32 C37 C38 108.4(5) . .
O32 C37 H37A 110.0 . .
C38 C37 H37A 110.0 . .
O32 C37 H37B 110.0 . .
C38 C37 H37B 110.0 . .
H37A C37 H37B 108.4 . .
O33 C38 C37 108.2(4) . .
O33 C38 K1 48.09(19) . .
C37 C38 K1 84.1(3) . .
O33 C38 H38A 110.1 . .
C37 C38 H38A 110.1 . .
K1 C38 H38A 157.9 . .
O33 C38 H38B 110.1 . .
C37 C38 H38B 110.1 . .
K1 C38 H38B 80.9 . .
H38A C38 H38B 108.4 . .
O33 C39 C40 109.1(4) . .
O33 C39 K1 45.22(18) . .
C40 C39 K1 81.3(2) . .
O33 C39 H39A 109.9 . .
C40 C39 H39A 109.9 . .
K1 C39 H39A 87.6 . .
O33 C39 H39B 109.9 . .
C40 C39 H39B 109.9 . .
K1 C39 H39B 154.9 . .
H39A C39 H39B 108.3 . .
O34 C40 C39 108.2(4) . .
O34 C40 H40A 110.1 . .
C39 C40 H40A 110.1 . .
O34 C40 H40B 110.1 . .
C39 C40 H40B 110.1 . .
H40A C40 H40B 108.4 . .
C42 C41 O34 124.5(5) . .
C42 C41 C46 120.2(5) . .
O34 C41 C46 115.3(4) . .
C41 C42 C43 119.3(6) . .
C41 C42 H42 120.3 . .
C43 C42 H42 120.3 . .
C44 C43 C42 120.5(6) . .
C44 C43 K1 75.1(4) . 2_655
C42 C43 K1 108.0(4) . 2_655
C44 C43 H43 119.8 . .
C42 C43 H43 119.8 . .
K1 C43 H43 87.1 2_655 .
C43 C44 C45 121.1(6) . .
C43 C44 K1 80.0(4) . 2_655
C45 C44 K1 104.9(4) . 2_655
C43 C44 H44 119.5 . .
C45 C44 H44 119.5 . .
K1 C44 H44 85.1 2_655 .
C44 C45 C46 119.2(6) . .
C44 C45 H45 120.4 . .
C46 C45 H45 120.4 . .
O35 C46 C45 124.4(5) . .
O35 C46 C41 115.8(4) . .
C45 C46 C41 119.7(5) . .
O35 C47 C48 107.9(4) . .
O35 C47 H47A 110.1 . .
C48 C47 H47A 110.1 . .
O35 C47 H47B 110.1 . .
C48 C47 H47B 110.1 . .
H47A C47 H47B 108.4 . .
O36 C48 C47 110.2(6) . .
O36 C48 K1 47.7(2) . .
C47 C48 K1 83.1(3) . .
O36 C48 H48A 109.6 . .
C47 C48 H48A 109.6 . .
K1 C48 H48A 157.3 . .
O36 C48 H48B 109.6 . .
C47 C48 H48B 109.6 . .
K1 C48 H48B 83.7 . .
H48A C48 H48B 108.1 . .
O36 C49 C50 109.0(5) . .
O36 C49 H49A 109.9 . .
C50 C49 H49A 109.9 . .
O36 C49 H49B 109.9 . .
C50 C49 H49B 109.9 . .
H49A C49 H49B 108.3 . .
O31 C50 C49 109.0(5) . .
O31 C50 H50A 109.9 . .
C49 C50 H50A 109.9 . .
O31 C50 H50B 109.9 . .
C49 C50 H50B 109.9 . .
H50A C50 H50B 108.3 . .
C61 N61 C65 114.6(6) . .
C61 N61 K1 121.8(5) . .
C65 N61 K1 123.1(4) . .
C62 C61 N61 127.2(8) . .
C62 C61 H61 116.4 . .
N61 C61 H61 116.4 . .
C61 C62 C63 117.9(8) . .
C61 C62 H62 121.1 . .
C63 C62 H62 121.1 . .
C64 C63 C62 117.9(7) . .
C64 C63 H63 121.0 . .
C62 C63 H63 121.0 . .
C63 C64 C65 118.7(8) . .
C63 C64 H64 120.7 . .
C65 C64 H64 120.7 . .
N61 C65 C64 123.6(8) . .
N61 C65 H65 118.2 . .
C64 C65 H65 118.2 . .
C66 N62 C70 115.6(6) . .
N62 C66 C67 123.4(7) . .
N62 C66 H66 118.3 . .
C67 C66 H66 118.3 . .
C68 C67 C66 119.9(7) . .
C68 C67 H67 120.0 . .
C66 C67 H67 120.0 . .
C67 C68 C69 117.6(7) . .
C67 C68 H68 121.2 . .
C69 C68 H68 121.2 . .
C70 C69 C68 119.6(7) . .
C70 C69 H69 120.2 . .
C68 C69 H69 120.2 . .
N62 C70 C69 123.7(7) . .
N62 C70 H70 118.1 . .
C69 C70 H70 118.1 . .
C71 N63 C75 113.1(14) . .
C72 C71 N63 123.0(14) . .
C72 C71 H71 118.5 . .
N63 C71 H71 118.5 . .
C71 C72 C73 126.2(15) . .
C71 C72 H72 116.9 . .
C73 C72 H72 116.9 . .
C74 C73 C72 116.7(15) . .
C74 C73 H73 121.7 . .
C72 C73 H73 121.7 . .
C73 C74 C75 115.6(14) . .
C73 C74 H74 122.2 . .
C75 C74 H74 122.2 . .
N63 C75 C74 124.5(14) . .
N63 C75 H75 117.8 . .
C74 C75 H75 117.8 . .
C77 C76 N64 120.8(10) . .
C77 C76 H76 119.6 . .
N64 C76 H76 119.6 . .
C78 C77 N64 0.0(18) 2_777 2_777
C78 C77 C76 120.7(13) 2_777 .
N64 C77 C76 120.7(13) 2_777 .
C78 C77 H77 119.6 2_777 .
N64 C77 H77 119.6 2_777 .
C76 C77 H77 119.6 . .
C77 N64 C76 118.4(12) 2_777 .

loop_
_geom_bond_atom_site_label_1
_geom_bond_atom_site_label_2
_geom_bond_distance
_geom_bond_site_symmetry_2
U1 O2 2.219(3) .
U1 O2 2.219(3) 2_676
U1 O1 2.258(3) 2_676
U1 O1 2.258(3) .
U1 N2 2.355(4) 2_676
U1 N2 2.355(4) .
Fe1 C13 2.026(4) .
Fe1 C16 2.028(4) .
Fe1 C15 2.037(5) .
Fe1 C9 2.037(4) .
Fe1 C14 2.043(5) .
Fe1 C10 2.045(4) .
Fe1 C12 2.045(5) .
Fe1 C11 2.049(5) .
Fe1 C17 2.056(4) .
Fe1 C8 2.069(5) .
N1 C8 1.386(6) .
N1 C7 1.460(6) .
N1 H1 0.8800 .
N2 C17 1.388(6) .
N2 C18 1.477(5) .
O1 C1 1.324(5) .
O2 C24 1.331(5) .
C1 C2 1.384(7) .
C1 C6 1.411(7) .
C2 C3 1.376(8) .
C2 H2 0.9500 .
C3 C4 1.379(9) .
C3 H3 0.9500 .
C4 C5 1.389(8) .
C4 H4 0.9500 .
C5 C6 1.389(7) .
C5 H5 0.9500 .
C6 C7 1.522(7) .
C7 C18 1.587(6) .
C7 H7 1.0000 .
C8 C12 1.416(7) .
C8 C9 1.432(7) .
C9 C10 1.430(7) .
C9 H9 1.0000 .
C10 C11 1.408(7) .
C10 H10 1.0000 .
C11 C12 1.427(8) .
C11 H11 1.0000 .
C12 H12 1.0000 .
C13 C14 1.414(7) .
C13 C17 1.438(6) .
C13 H13 1.0000 .
C14 C15 1.421(7) .
C14 H14 1.0000 .
C15 C16 1.420(7) .
C15 H15 1.0000 .
C16 C17 1.447(7) .
C16 H16 1.0000 .
C18 C19 1.508(6) .
C18 H18 1.0000 .
C19 C20 1.396(6) .
C19 C24 1.400(6) .
C20 C21 1.380(7) .
C20 H20 0.9500 .
C21 C22 1.381(8) .
C21 H21 0.9500 .
C22 C23 1.387(7) .
C22 H22 0.9500 .
C23 C24 1.402(6) .
C23 H23 0.9500 .
K1 O36 2.684(3) .
K1 O33 2.695(3) .
K1 O35 2.714(4) .
K1 O34 2.720(3) .
K1 N61 2.763(5) .
K1 O32 2.800(4) .
K1 O31 2.844(4) .
K1 C44 3.110(6) 2_655
K1 C43 3.170(6) 2_655
K1 C48 3.416(6) .
K1 C38 3.430(5) .
K1 C39 3.500(4) .
O31 C31 1.377(8) .
O31 C50 1.428(7) .
O32 C36 1.383(7) .
O32 C37 1.443(6) .
O33 C39 1.420(6) .
O33 C38 1.427(6) .
O34 C41 1.383(6) .
O34 C40 1.438(5) .
O35 C46 1.365(6) .
O35 C47 1.440(6) .
O36 C48 1.391(8) .
O36 C49 1.421(7) .
C31 C36 1.381(8) .
C31 C32 1.389(8) .
C32 C33 1.384(13) .
C32 H32 0.9500 .
C33 C34 1.366(13) .
C33 H33 0.9500 .
C34 C35 1.386(11) .
C34 H34 0.9500 .
C35 C36 1.374(9) .
C35 H35 0.9500 .
C37 C38 1.483(8) .
C37 H37A 0.9900 .
C37 H37B 0.9900 .
C38 H38A 0.9900 .
C38 H38B 0.9900 .
C39 C40 1.490(7) .
C39 H39A 0.9900 .
C39 H39B 0.9900 .
C40 H40A 0.9900 .
C40 H40B 0.9900 .
C41 C42 1.375(7) .
C41 C46 1.394(7) .
C42 C43 1.395(9) .
C42 H42 0.9500 .
C43 C44 1.354(10) .
C43 K1 3.170(6) 2_655
C43 H43 0.9500 .
C44 C45 1.381(9) .
C44 K1 3.110(6) 2_655
C44 H44 0.9500 .
C45 C46 1.388(7) .
C45 H45 0.9500 .
C47 C48 1.505(9) .
C47 H47A 0.9900 .
C47 H47B 0.9900 .
C48 H48A 0.9900 .
C48 H48B 0.9900 .
C49 C50 1.467(10) .
C49 H49A 0.9900 .
C49 H49B 0.9900 .
C50 H50A 0.9900 .
C50 H50B 0.9900 .
N61 C61 1.312(8) .
N61 C65 1.319(8) .
C61 C62 1.305(10) .
C61 H61 0.9500 .
C62 C63 1.389(12) .
C62 H62 0.9500 .
C63 C64 1.343(12) .
C63 H63 0.9500 .
C64 C65 1.376(9) .
C64 H64 0.9500 .
C65 H65 0.9500 .
N62 C66 1.307(8) .
N62 C70 1.327(9) .
C66 C67 1.355(9) .
C66 H66 0.9500 .
C67 C68 1.340(10) .
C67 H67 0.9500 .
C68 C69 1.344(10) .
C68 H68 0.9500 .
C69 C70 1.342(10) .
C69 H69 0.9500 .
C70 H70 0.9500 .
N63 C71 1.351(16) .
N63 C75 1.387(17) .
C71 C72 1.218(18) .
C71 H71 0.9500 .
C72 C73 1.370(17) .
C72 H72 0.9500 .
C73 C74 1.344(16) .
C73 H73 0.9500 .
C74 C75 1.402(17) .
C74 H74 0.9500 .
C75 H75 0.9500 .
C76 C77 1.345(15) .
C76 N64 1.473(16) .
C76 H76 0.9500 .
C77 C78 1.254(12) 2_777
C77 N64 1.254(12) 2_777
C77 H77 0.9500 .
N64 C77 1.254(12) 2_777
